data_7116910
loop_
_publ_author_name
'Liangwei Zhang'
'Xiangdong Li'
'Yuanhong Liu'
'Dayong Zhang'

_publ_section_title
;
 Palladium-catalyzed highly efficient synthesis of functionalized
 indolizines via cross-coupling/cycloisomerization cascade
;
_journal_name_full Chem.Commun.
_journal_page_first 6633
_journal_paper_doi 10.1039/C5cc01151E
_journal_volume 51
_journal_year 2015
_chemical_absolute_configuration unk
_chemical_formula_sum 'C25 H19 N O'
_chemical_formula_weight 349.41
_chemical_name_systematic
; 
 ? 
;
_space_group_crystal_system orthorhombic
_space_group_IT_number 29
_space_group_name_Hall 'P 2c -2ac'
_space_group_name_H-M_alt 'P c a 21'
_symmetry_space_group_name_Hall 'P 2c -2ac'
_symmetry_space_group_name_H-M 'P c a 21'
_atom_sites_solution_hydrogens geom
_audit_creation_method SHELXL-2013
_audit_update_record
;
2015-02-05 deposited with the CCDC.
2015-03-10 downloaded from the CCDC.
;
_cell_angle_alpha 90
_cell_angle_beta 90
_cell_angle_gamma 90
_cell_formula_units_Z 4
_cell_length_a 13.273(3)
_cell_length_b 18.584(5)
_cell_length_c 7.3811(18)
_cell_measurement_reflns_used 3079
_cell_measurement_temperature 293(2)
_cell_measurement_theta_max 51.692
_cell_measurement_theta_min 4.383
_cell_volume 1820.7(8)
_computing_cell_refinement 'Bruker SMART'
_computing_data_collection 'Bruker SMART'
_computing_data_reduction 'Bruker SHELXTL'
_computing_molecular_graphics 'Bruker SHELXTL'
_computing_publication_material 'Bruker SHELXTL'
_computing_structure_refinement 'SHELXL-2013 (Sheldrick, 2013)'
_computing_structure_solution 'Bruker SHELXTL'
_diffrn_ambient_temperature 293(2)
_diffrn_measured_fraction_theta_full 0.996
_diffrn_measured_fraction_theta_max 0.996
_diffrn_measurement_device_type 'CCD area detector'
_diffrn_measurement_method 'phi and omega scans'
_diffrn_radiation_type MoK\a
_diffrn_radiation_wavelength 0.71073
_diffrn_reflns_av_R_equivalents 0.0851
_diffrn_reflns_av_unetI/netI 0.0864
_diffrn_reflns_Laue_measured_fraction_full 0.996
_diffrn_reflns_Laue_measured_fraction_max 0.996
_diffrn_reflns_limit_h_max 14
_diffrn_reflns_limit_h_min -16
_diffrn_reflns_limit_k_max 22
_diffrn_reflns_limit_k_min -20
_diffrn_reflns_limit_l_max 8
_diffrn_reflns_limit_l_min -8
_diffrn_reflns_number 9074
_diffrn_reflns_point_group_measured_fraction_full 0.975
_diffrn_reflns_point_group_measured_fraction_max 0.975
_diffrn_reflns_theta_full 25.242
_diffrn_reflns_theta_max 25.495
_diffrn_reflns_theta_min 1.885
_exptl_absorpt_coefficient_mu 0.077
_exptl_absorpt_correction_T_max 0.7457
_exptl_absorpt_correction_T_min 0.4893
_exptl_absorpt_correction_type multi-scan
_exptl_absorpt_process_details sadabs
_exptl_crystal_colour colorless
_exptl_crystal_density_diffrn 1.275
_exptl_crystal_description prismatic
_exptl_crystal_F_000 736
_exptl_crystal_size_max 0.211
_exptl_crystal_size_mid 0.105
_exptl_crystal_size_min 0.056
_refine_diff_density_max 0.230
_refine_diff_density_min -0.178
_refine_diff_density_rms 0.050
_refine_ls_abs_structure_details
; 
 Flack x determined using 989 quotients [(I+)-(I-)]/[(I+)+(I-)] 
 (Parsons and Flack (2004), Acta Cryst. A60, s61). 
;
_refine_ls_abs_structure_Flack 0.2(10)
_refine_ls_extinction_coef 0.013(3)
_refine_ls_extinction_expression Fc^*^=kFc[1+0.001xFc^2^\l^3^/sin(2\q)]^-1/4^
_refine_ls_extinction_method SHELXL
_refine_ls_goodness_of_fit_ref 1.092
_refine_ls_hydrogen_treatment constr
_refine_ls_matrix_type full
_refine_ls_number_parameters 246
_refine_ls_number_reflns 3298
_refine_ls_number_restraints 1
_refine_ls_restrained_S_all 1.092
_refine_ls_R_factor_all 0.0789
_refine_ls_R_factor_gt 0.0649
_refine_ls_shift/su_max 0.000
_refine_ls_shift/su_mean 0.000
_refine_ls_structure_factor_coef Fsqd
_refine_ls_weighting_details 'w=1/[\s^2^(Fo^2^)+(0.0566P)^2^+0.1944P] where P=(Fo^2^+2Fc^2^)/3'
_refine_ls_weighting_scheme calc
_refine_ls_wR_factor_gt 0.1447
_refine_ls_wR_factor_ref 0.1532
_reflns_Friedel_coverage 0.800
_reflns_Friedel_fraction_full 0.949
_reflns_Friedel_fraction_max 0.950
_reflns_number_gt 2839
_reflns_number_total 3298
_reflns_threshold_expression 'I > 2\s(I)'
_cod_data_source_file c5cc01151e2-3.cif
_cod_data_source_block cd214722
_cod_database_code 7116910
_shelx_space_group_comment
; 
The symmetry employed for this shelxl refinement is uniquely defined 
by the following loop, which should always be used as a source of 
symmetry information in preference to the above space-group names. 
They are only intended as comments. 
;
_shelxl_version_number 2013-4

loop_
_space_group_symop_operation_xyz
'x, y, z'
'-x, -y, z+1/2'
'x+1/2, -y, z'
'-x+1/2, y, z+1/2'

loop_
_atom_site_label
_atom_site_type_symbol
_atom_site_fract_x
_atom_site_fract_y
_atom_site_fract_z
_atom_site_U_iso_or_equiv
_atom_site_adp_type
_atom_site_occupancy
_atom_site_site_symmetry_order
_atom_site_calc_flag
_atom_site_refinement_flags_posn
_atom_site_refinement_flags_adp
_atom_site_refinement_flags_occupancy
_atom_site_disorder_assembly
_atom_site_disorder_group
N1 N 0.0713(3) 0.25329(18) 0.3536(6) 0.0356(9) Uani 1 1 d . . . . .
O1 O 0.1836(3) -0.15934(18) 0.2307(7) 0.0568(11) Uani 1 1 d . . . . .
C1 C 0.0756(4) 0.3132(2) 0.4650(7) 0.0411(11) Uani 1 1 d . . . . .
H1 H 0.0459 0.3561 0.4285 0.049 Uiso 1 1 calc R U . . .
C2 C 0.1228(4) 0.3093(3) 0.6260(8) 0.0458(12) Uani 1 1 d . . . . .
H2 H 0.1273 0.3500 0.6987 0.055 Uiso 1 1 calc R U . . .
C3 C 0.1654(4) 0.2439(3) 0.6852(8) 0.0478(12) Uani 1 1 d . . . . .
H3 H 0.1976 0.2417 0.7970 0.057 Uiso 1 1 calc R U . . .
C4 C 0.1598(4) 0.1840(3) 0.5797(7) 0.0406(11) Uani 1 1 d . . . . .
H4 H 0.1877 0.1411 0.6204 0.049 Uiso 1 1 calc R U . . .
C5 C 0.1123(3) 0.1865(2) 0.4102(7) 0.0343(10) Uani 1 1 d . . . . .
C6 C 0.0883(3) 0.1366(2) 0.2763(7) 0.0374(10) Uani 1 1 d . . . . .
C7 C 0.0322(4) 0.1736(2) 0.1430(7) 0.0403(11) Uani 1 1 d . . . . .
H7 H 0.0055 0.1530 0.0387 0.048 Uiso 1 1 calc R U . . .
C8 C 0.0232(4) 0.2445(2) 0.1909(7) 0.0394(11) Uani 1 1 d . . . . .
C9 C -0.0305(4) 0.3029(2) 0.0969(7) 0.0370(11) Uani 1 1 d . . . . .
C10 C -0.1293(4) 0.2936(3) 0.0530(9) 0.0495(13) Uani 1 1 d . . . . .
H10 H -0.1619 0.2518 0.0898 0.059 Uiso 1 1 calc R U . . .
C11 C -0.1836(4) 0.3453(3) -0.0463(10) 0.0579(16) Uani 1 1 d . . . . .
H11 H -0.2511 0.3376 -0.0734 0.070 Uiso 1 1 calc R U . . .
C12 C -0.1373(4) 0.4061(3) -0.1023(9) 0.0497(14) Uani 1 1 d . . . . .
H12 H -0.1735 0.4398 -0.1688 0.060 Uiso 1 1 calc R U . . .
C13 C -0.0354(4) 0.4194(2) -0.0620(7) 0.0387(11) Uani 1 1 d . . . . .
C14 C 0.0195(3) 0.3675(2) 0.0380(7) 0.0344(10) Uani 1 1 d . . . . .
C15 C 0.1242(4) 0.3806(2) 0.0666(7) 0.0422(11) Uani 1 1 d . . . . .
H15 H 0.1627 0.3467 0.1284 0.051 Uiso 1 1 calc R U . . .
C16 C 0.1681(4) 0.4414(3) 0.0049(8) 0.0493(13) Uani 1 1 d . . . . .
H16 H 0.2363 0.4491 0.0264 0.059 Uiso 1 1 calc R U . . .
C17 C 0.1128(4) 0.4929(3) -0.0906(9) 0.0519(13) Uani 1 1 d . . . . .
H17 H 0.1439 0.5347 -0.1310 0.062 Uiso 1 1 calc R U . . .
C18 C 0.0133(4) 0.4816(2) -0.1244(8) 0.0474(13) Uani 1 1 d . . . . .
H18 H -0.0230 0.5156 -0.1899 0.057 Uiso 1 1 calc R U . . .
C19 C 0.1125(4) 0.0589(2) 0.2716(7) 0.0361(10) Uani 1 1 d . . . . .
C20 C 0.2004(4) 0.0301(2) 0.3407(8) 0.0432(12) Uani 1 1 d . . . . .
H20 H 0.2466 0.0605 0.3969 0.052 Uiso 1 1 calc R U . . .
C21 C 0.2216(4) -0.0426(2) 0.3285(8) 0.0460(12) Uani 1 1 d . . . . .
H21 H 0.2810 -0.0605 0.3780 0.055 Uiso 1 1 calc R U . . .
C22 C 0.1554(4) -0.0887(2) 0.2434(7) 0.0415(11) Uani 1 1 d . . . . .
C23 C 0.0672(4) -0.0617(2) 0.1730(8) 0.0451(12) Uani 1 1 d . . . . .
H23 H 0.0219 -0.0923 0.1157 0.054 Uiso 1 1 calc R U . . .
C24 C 0.0457(4) 0.0111(2) 0.1871(8) 0.0455(12) Uani 1 1 d . . . . .
H24 H -0.0144 0.0286 0.1395 0.055 Uiso 1 1 calc R U . . .
C25 C 0.1213(5) -0.2057(3) 0.1305(11) 0.0632(17) Uani 1 1 d . . . . .
H25A H 0.0547 -0.2053 0.1810 0.095 Uiso 1 1 calc R U . . .
H25B H 0.1480 -0.2537 0.1352 0.095 Uiso 1 1 calc R U . . .
H25C H 0.1187 -0.1898 0.0068 0.095 Uiso 1 1 calc R U . . .

loop_
_atom_site_aniso_label
_atom_site_aniso_U_11
_atom_site_aniso_U_22
_atom_site_aniso_U_33
_atom_site_aniso_U_23
_atom_site_aniso_U_13
_atom_site_aniso_U_12
N1 0.0402(19) 0.0366(18) 0.030(2) 0.0012(15) -0.0038(18) -0.0043(15)
O1 0.057(2) 0.0403(19) 0.073(3) -0.0058(18) -0.015(2) 0.0109(15)
C1 0.051(3) 0.036(2) 0.036(3) 0.0004(19) 0.002(2) -0.003(2)
C2 0.054(3) 0.047(3) 0.037(3) -0.009(2) -0.003(2) -0.007(2)
C3 0.048(3) 0.062(3) 0.034(3) -0.004(2) -0.008(2) -0.005(2)
C4 0.039(2) 0.047(2) 0.036(3) 0.007(2) -0.001(2) -0.001(2)
C5 0.035(2) 0.036(2) 0.032(3) 0.0065(19) 0.0004(19) -0.0046(17)
C6 0.038(2) 0.042(2) 0.033(3) 0.0050(19) -0.0012(19) -0.0048(19)
C7 0.050(3) 0.039(2) 0.032(2) 0.0020(19) -0.009(2) -0.003(2)
C8 0.046(2) 0.037(2) 0.035(3) 0.0036(19) -0.002(2) -0.0050(18)
C9 0.042(3) 0.038(2) 0.030(3) -0.0009(18) -0.002(2) -0.0002(18)
C10 0.045(3) 0.051(3) 0.052(3) 0.012(2) -0.008(3) -0.005(2)
C11 0.041(3) 0.059(3) 0.074(5) 0.019(3) -0.010(3) -0.001(2)
C12 0.045(3) 0.048(3) 0.056(4) 0.009(3) -0.005(3) 0.012(2)
C13 0.043(3) 0.038(2) 0.035(3) -0.0021(19) 0.003(2) 0.0085(18)
C14 0.042(2) 0.034(2) 0.027(2) -0.0043(18) 0.004(2) 0.0036(18)
C15 0.044(3) 0.043(2) 0.039(3) 0.002(2) -0.003(2) 0.005(2)
C16 0.044(3) 0.051(3) 0.053(3) 0.002(2) 0.001(2) -0.007(2)
C17 0.056(3) 0.043(3) 0.058(3) 0.008(2) 0.003(3) -0.011(2)
C18 0.060(3) 0.038(2) 0.044(3) 0.004(2) -0.002(3) 0.007(2)
C19 0.041(2) 0.039(2) 0.029(2) 0.0028(18) 0.0000(19) -0.0032(18)
C20 0.044(3) 0.043(2) 0.042(3) 0.002(2) -0.007(2) -0.005(2)
C21 0.044(3) 0.050(3) 0.045(3) 0.001(2) -0.011(2) 0.010(2)
C22 0.046(3) 0.043(2) 0.035(3) 0.002(2) -0.002(2) 0.001(2)
C23 0.044(3) 0.042(2) 0.049(3) -0.001(2) -0.005(2) -0.0008(19)
C24 0.041(3) 0.044(3) 0.052(4) -0.001(2) -0.013(2) 0.0038(19)
C25 0.063(4) 0.044(3) 0.083(5) -0.009(3) -0.008(3) 0.006(2)

loop_
_atom_type_symbol
_atom_type_description
_atom_type_scat_dispersion_real
_atom_type_scat_dispersion_imag
_atom_type_scat_source
C C 0.0033 0.0016 'International Tables Vol C Tables 4.2.6.8 and 6.1.1.4'
H H 0.0000 0.0000 'International Tables Vol C Tables 4.2.6.8 and 6.1.1.4'
N N 0.0061 0.0033 'International Tables Vol C Tables 4.2.6.8 and 6.1.1.4'
O O 0.0106 0.0060 'International Tables Vol C Tables 4.2.6.8 and 6.1.1.4'

loop_
_geom_angle_atom_site_label_1
_geom_angle_atom_site_label_2
_geom_angle_atom_site_label_3
_geom_angle
_geom_angle_site_symmetry_1
_geom_angle_site_symmetry_3
C8 N1 C1 129.5(4) . .
C8 N1 C5 109.4(4) . .
C1 N1 C5 120.8(4) . .
C22 O1 C25 117.6(4) . .
C2 C1 N1 120.0(4) . .
C2 C1 H1 120.0 . .
N1 C1 H1 120.0 . .
C1 C2 C3 120.4(5) . .
C1 C2 H2 119.8 . .
C3 C2 H2 119.8 . .
C4 C3 C2 120.4(5) . .
C4 C3 H3 119.8 . .
C2 C3 H3 119.8 . .
C3 C4 C5 120.6(5) . .
C3 C4 H4 119.7 . .
C5 C4 H4 119.7 . .
C6 C5 C4 135.7(4) . .
C6 C5 N1 106.6(4) . .
C4 C5 N1 117.6(4) . .
C5 C6 C7 106.9(4) . .
C5 C6 C19 128.1(4) . .
C7 C6 C19 125.0(5) . .
C8 C7 C6 109.6(5) . .
C8 C7 H7 125.2 . .
C6 C7 H7 125.2 . .
C7 C8 N1 107.5(4) . .
C7 C8 C9 129.1(5) . .
N1 C8 C9 123.4(4) . .
C10 C9 C14 118.6(4) . .
C10 C9 C8 119.0(4) . .
C14 C9 C8 122.3(4) . .
C9 C10 C11 122.0(4) . .
C9 C10 H10 119.0 . .
C11 C10 H10 119.0 . .
C12 C11 C10 119.8(5) . .
C12 C11 H11 120.1 . .
C10 C11 H11 120.1 . .
C11 C12 C13 121.4(5) . .
C11 C12 H12 119.3 . .
C13 C12 H12 119.3 . .
C18 C13 C12 121.3(4) . .
C18 C13 C14 119.7(4) . .
C12 C13 C14 118.9(4) . .
C13 C14 C15 117.5(4) . .
C13 C14 C9 119.3(4) . .
C15 C14 C9 123.1(4) . .
C16 C15 C14 120.9(5) . .
C16 C15 H15 119.6 . .
C14 C15 H15 119.6 . .
C15 C16 C17 121.1(5) . .
C15 C16 H16 119.5 . .
C17 C16 H16 119.5 . .
C18 C17 C16 119.8(4) . .
C18 C17 H17 120.1 . .
C16 C17 H17 120.1 . .
C17 C18 C13 121.0(5) . .
C17 C18 H18 119.5 . .
C13 C18 H18 119.5 . .
C20 C19 C24 117.0(4) . .
C20 C19 C6 123.5(4) . .
C24 C19 C6 119.4(4) . .
C19 C20 C21 121.7(4) . .
C19 C20 H20 119.1 . .
C21 C20 H20 119.1 . .
C22 C21 C20 120.4(4) . .
C22 C21 H21 119.8 . .
C20 C21 H21 119.8 . .
O1 C22 C23 123.9(4) . .
O1 C22 C21 116.9(4) . .
C23 C22 C21 119.3(4) . .
C22 C23 C24 120.2(5) . .
C22 C23 H23 119.9 . .
C24 C23 H23 119.9 . .
C23 C24 C19 121.4(4) . .
C23 C24 H24 119.3 . .
C19 C24 H24 119.3 . .
O1 C25 H25A 109.5 . .
O1 C25 H25B 109.5 . .
H25A C25 H25B 109.5 . .
O1 C25 H25C 109.5 . .
H25A C25 H25C 109.5 . .
H25B C25 H25C 109.5 . .

loop_
_geom_bond_atom_site_label_1
_geom_bond_atom_site_label_2
_geom_bond_distance
_geom_bond_site_symmetry_2
N1 C8 1.370(6) .
N1 C1 1.386(6) .
N1 C5 1.419(5) .
O1 C22 1.370(6) .
O1 C25 1.405(7) .
C1 C2 1.345(8) .
C1 H1 0.9300 .
C2 C3 1.411(7) .
C2 H2 0.9300 .
C3 C4 1.359(7) .
C3 H3 0.9300 .
C4 C5 1.402(7) .
C4 H4 0.9300 .
C5 C6 1.392(7) .
C6 C7 1.413(7) .
C6 C19 1.480(6) .
C7 C8 1.368(6) .
C7 H7 0.9300 .
C8 C9 1.472(6) .
C9 C10 1.362(7) .
C9 C14 1.440(6) .
C10 C11 1.407(7) .
C10 H10 0.9300 .
C11 C12 1.351(7) .
C11 H11 0.9300 .
C12 C13 1.407(7) .
C12 H12 0.9300 .
C13 C18 1.401(7) .
C13 C14 1.417(6) .
C14 C15 1.426(7) .
C15 C16 1.351(7) .
C15 H15 0.9300 .
C16 C17 1.397(7) .
C16 H16 0.9300 .
C17 C18 1.360(8) .
C17 H17 0.9300 .
C18 H18 0.9300 .
C19 C20 1.381(7) .
C19 C24 1.401(7) .
C20 C21 1.383(6) .
C20 H20 0.9300 .
C21 C22 1.379(7) .
C21 H21 0.9300 .
C22 C23 1.375(7) .
C23 C24 1.387(7) .
C23 H23 0.9300 .
C24 H24 0.9300 .
C25 H25A 0.9600 .
C25 H25B 0.9600 .
C25 H25C 0.9600 .

loop_
_geom_torsion_atom_site_label_1
_geom_torsion_atom_site_label_2
_geom_torsion_atom_site_label_3
_geom_torsion_atom_site_label_4
_geom_torsion
_geom_torsion_site_symmetry_1
_geom_torsion_site_symmetry_2
_geom_torsion_site_symmetry_3
_geom_torsion_site_symmetry_4
C8 N1 C1 C2 176.2(5) . . . .
C5 N1 C1 C2 2.8(7) . . . .
N1 C1 C2 C3 -2.0(8) . . . .
C1 C2 C3 C4 0.3(8) . . . .
C2 C3 C4 C5 0.5(8) . . . .
C3 C4 C5 C6 -175.5(5) . . . .
C3 C4 C5 N1 0.3(7) . . . .
C8 N1 C5 C6 0.4(5) . . . .
C1 N1 C5 C6 175.0(4) . . . .
C8 N1 C5 C4 -176.5(4) . . . .
C1 N1 C5 C4 -2.0(6) . . . .
C4 C5 C6 C7 175.3(5) . . . .
N1 C5 C6 C7 -0.9(5) . . . .
C4 C5 C6 C19 -3.0(9) . . . .
N1 C5 C6 C19 -179.1(4) . . . .
C5 C6 C7 C8 1.1(6) . . . .
C19 C6 C7 C8 179.4(4) . . . .
C6 C7 C8 N1 -0.8(6) . . . .
C6 C7 C8 C9 -178.3(5) . . . .
C1 N1 C8 C7 -173.7(5) . . . .
C5 N1 C8 C7 0.2(5) . . . .
C1 N1 C8 C9 4.0(7) . . . .
C5 N1 C8 C9 177.9(4) . . . .
C7 C8 C9 C10 53.4(8) . . . .
N1 C8 C9 C10 -123.8(6) . . . .
C7 C8 C9 C14 -122.0(6) . . . .
N1 C8 C9 C14 60.9(7) . . . .
C14 C9 C10 C11 -0.5(9) . . . .
C8 C9 C10 C11 -176.1(6) . . . .
C9 C10 C11 C12 0.6(10) . . . .
C10 C11 C12 C13 -0.6(10) . . . .
C11 C12 C13 C18 178.2(6) . . . .
C11 C12 C13 C14 0.6(8) . . . .
C18 C13 C14 C15 -1.6(7) . . . .
C12 C13 C14 C15 176.1(5) . . . .
C18 C13 C14 C9 -178.2(4) . . . .
C12 C13 C14 C9 -0.5(7) . . . .
C10 C9 C14 C13 0.5(7) . . . .
C8 C9 C14 C13 175.9(4) . . . .
C10 C9 C14 C15 -175.9(5) . . . .
C8 C9 C14 C15 -0.5(7) . . . .
C13 C14 C15 C16 2.0(7) . . . .
C9 C14 C15 C16 178.5(5) . . . .
C14 C15 C16 C17 -0.8(9) . . . .
C15 C16 C17 C18 -0.8(9) . . . .
C16 C17 C18 C13 1.1(9) . . . .
C12 C13 C18 C17 -177.5(5) . . . .
C14 C13 C18 C17 0.1(8) . . . .
C5 C6 C19 C20 -34.8(8) . . . .
C7 C6 C19 C20 147.2(5) . . . .
C5 C6 C19 C24 147.7(5) . . . .
C7 C6 C19 C24 -30.2(7) . . . .
C24 C19 C20 C21 -0.4(8) . . . .
C6 C19 C20 C21 -177.9(5) . . . .
C19 C20 C21 C22 1.0(8) . . . .
C25 O1 C22 C23 3.9(8) . . . .
C25 O1 C22 C21 -174.5(6) . . . .
C20 C21 C22 O1 177.5(5) . . . .
C20 C21 C22 C23 -0.9(8) . . . .
O1 C22 C23 C24 -178.1(5) . . . .
C21 C22 C23 C24 0.2(8) . . . .
C22 C23 C24 C19 0.4(9) . . . .
C20 C19 C24 C23 -0.3(8) . . . .
C6 C19 C24 C23 177.3(5) . . . .
